data_1569490
loop_
_publ_author_name
'Guo, Shen-Yi'
'Zhang, Zhuo-Ang'
'Tong, Shuo'
'Guo, Qing-Hui'
'Hua, Ruimao'
'Wang, Mei-Xiang'

_publ_section_title
;
 Tetrahomo corona[4]arene-based spirophanes: synthesis, structure, and
 properties.
;
_journal_issue 31
_journal_name_full 'Chemical science'
_journal_page_first 8393
_journal_page_last 8400
_journal_paper_doi 10.1039/d3sc02417b
_journal_volume 14
_journal_year 2023
_chemical_formula_moiety 'C32 H24 F4 O8'
_chemical_formula_sum 'C32 H24 F4 O8'
_chemical_formula_weight 612.51
_space_group_crystal_system triclinic
_space_group_IT_number 2
_space_group_name_Hall '-P 1'
_space_group_name_H-M_alt 'P -1'
_atom_sites_solution_hydrogens geom
_atom_sites_solution_primary dual
_audit_creation_date 2023-03-27
_audit_creation_method
;
Olex2 1.3
(compiled 2020.11.12 svn.r5f609507 for OlexSys, GUI svn.r6408)
;
_audit_update_record
;
2023-05-08 deposited with the CCDC.	2023-07-10 downloaded from the CCDC.
;
_cell_angle_alpha 104.2800(10)
_cell_angle_beta 105.1950(10)
_cell_angle_gamma 98.3680(10)
_cell_formula_units_Z 2
_cell_length_a 10.04050(10)
_cell_length_b 11.2749(2)
_cell_length_c 12.9240(2)
_cell_measurement_reflns_used 20162
_cell_measurement_temperature 172.99(10)
_cell_measurement_theta_max 77.4520
_cell_measurement_theta_min 4.1160
_cell_volume 1333.29(4)
_computing_cell_refinement 'CrysAlisPro 1.171.42.55a (Rigaku OD, 2022)'
_computing_data_collection 'CrysAlisPro 1.171.42.55a (Rigaku OD, 2022)'
_computing_data_reduction 'CrysAlisPro 1.171.42.55a (Rigaku OD, 2022)'
_computing_molecular_graphics 'Olex2 1.3 (Dolomanov et al., 2009)'
_computing_publication_material 'Olex2 1.3 (Dolomanov et al., 2009)'
_computing_structure_refinement 'SHELXL 2018/3 (Sheldrick, 2015)'
_computing_structure_solution 'SHELXT 2018/2 (Sheldrick, 2018)'
_diffrn_ambient_environment N~2~
_diffrn_ambient_temperature 172.99(10)
_diffrn_detector 'Hybrid Pixel Array Detector'
_diffrn_detector_area_resol_mean 10.0000
_diffrn_detector_type HyPix
_diffrn_measured_fraction_theta_full 0.996
_diffrn_measured_fraction_theta_max 0.958
_diffrn_measurement_details
;
List of Runs (angles in degrees, time in seconds):

  # Type    Start    End  Width  t~exp~   \w     \q     \k     \f   Frames
#--------------------------------------------------------------------------
  1  \w   -103.00 -32.00   0.50    0.05    -- -104.00  77.00  30.00  142
  2  \w    -64.00 -32.00   0.50    0.05    -- -104.00  57.00   0.00   64
  3  \w    -28.00  26.00   0.50    0.05    --  -48.14  24.00 -49.00  108
  4  \w    -41.00  24.00   0.50    0.05    --  -48.14  38.00  90.00  130
  5  \w    -24.00  26.00   0.50    0.05    --  -48.14  19.00 150.00  100
  6  \w     27.00  75.00   0.50    0.05    --   48.14  77.00  60.00   96
  7  \w     38.00 123.00   0.50    0.05    --   48.14  24.00 -49.00  170
  8  \w     38.00 120.00   0.50    0.05    --   48.14  38.00-180.00  164
  9  \w     35.00  68.00   0.50    0.05    --  106.93 -57.00-180.00   66
 10  \w     35.00 107.00   0.50    0.05    --  106.93 -77.00-180.00  144
 11  \w     35.00  68.00   0.50    0.05    --  106.93 -57.00-120.00   66
 12  \w    -23.00  70.00   0.50    0.05    --   48.14 -77.00 120.00  186
 13  \w    -25.00  32.00   0.50    0.05    --   48.14 -24.00 145.00  114
 14  \w     35.00 106.00   0.50    0.05    --  106.93 -99.00  60.00  142
 15  \w     35.00 106.00   0.50    0.05    --  106.93 -99.00 120.00  142
 16  \w     35.00 111.00   0.50    0.05    --  106.93-125.00 120.00  152
 17  \w     35.00 111.00   0.50    0.05    --  106.93-125.00  30.00  152
 18  \w     19.00  95.00   0.50    0.05    --   48.14-125.00   0.00  152
 19  \w     35.00 106.00   0.50    0.05    --  106.93 -99.00-180.00  142
 20  \w     97.00 178.00   0.50    0.05    --  106.93  24.00 -49.00  162
 21  \w     96.00 178.00   0.50    0.05    --  106.93  38.00-120.00  164
 22  \w     96.00 178.00   0.50    0.05    --  106.93  38.00-180.00  164
 23  \w   -120.00 -26.00   0.50    0.05    --  -48.14 -77.00-120.00  188
 24  \w   -120.00 -26.00   0.50    0.05    --  -48.14 -77.00 -30.00  188
 25  \w   -120.00 -26.00   0.50    0.05    --  -48.14 -77.00  60.00  188
 26  \w   -120.00 -26.00   0.50    0.05    --  -48.14 -77.00 150.00  188
 27  \w   -122.00 -38.00   0.50    0.05    --  -48.14 -24.00 145.00  168
 28  \w   -175.00 -83.00   0.50    0.05    -- -104.00 -76.00  35.55  184
 29  \w   -175.00 -93.00   0.50    0.05    -- -104.00 -38.00 120.00  164
 30  \w   -175.00 -94.00   0.50    0.05    -- -104.00 -24.00 145.00  162
 31  \w   -175.00 -91.00   0.50    0.05    -- -104.00 -53.00-115.46  168
 32  \w   -175.00 -92.00   0.50    0.05    -- -104.00 -49.00-106.48  166
 33  \w   -109.00 -32.00   0.50    0.05    -- -104.00 115.00-122.93  154
 34  \w   -111.00 -32.00   0.50    0.05    -- -104.00 125.00 -90.00  158
 35  \w   -111.00 -32.00   0.50    0.05    -- -104.00 125.00  30.00  158
 36  \w   -127.00 -32.00   0.50    0.05    -- -104.00 146.00  69.56  190
 37  \w   -127.00 -32.00   0.50    0.05    -- -104.00 146.00 134.45  190
;
_diffrn_measurement_device 'four-circle diffractometer'
_diffrn_measurement_device_type 'XtaLAB Synergy R, DW system, HyPix'
_diffrn_measurement_method '\w scans'
_diffrn_orient_matrix_type 'CrysAlisPro convention (1999,Acta A55,543-557)'
_diffrn_orient_matrix_UB_11 0.1591648000
_diffrn_orient_matrix_UB_12 0.0553733000
_diffrn_orient_matrix_UB_13 0.0273335000
_diffrn_orient_matrix_UB_21 -0.0261966000
_diffrn_orient_matrix_UB_22 0.1336785000
_diffrn_orient_matrix_UB_23 0.0306758000
_diffrn_orient_matrix_UB_31 0.0245787000
_diffrn_orient_matrix_UB_32 -0.0002333000
_diffrn_orient_matrix_UB_33 0.1227168000
_diffrn_radiation_monochromator mirror
_diffrn_radiation_probe x-ray
_diffrn_radiation_type 'Cu K\a'
_diffrn_radiation_wavelength 1.54184
_diffrn_reflns_av_R_equivalents 0.0227
_diffrn_reflns_av_unetI/netI 0.0128
_diffrn_reflns_Laue_measured_fraction_full 0.996
_diffrn_reflns_Laue_measured_fraction_max 0.958
_diffrn_reflns_limit_h_max 12
_diffrn_reflns_limit_h_min -12
_diffrn_reflns_limit_k_max 14
_diffrn_reflns_limit_k_min -14
_diffrn_reflns_limit_l_max 16
_diffrn_reflns_limit_l_min -12
_diffrn_reflns_number 25157
_diffrn_reflns_point_group_measured_fraction_full 0.996
_diffrn_reflns_point_group_measured_fraction_max 0.958
_diffrn_reflns_theta_full 67.684
_diffrn_reflns_theta_max 77.791
_diffrn_reflns_theta_min 3.713
_diffrn_source 'Rotating-anode X-ray tube'
_diffrn_source_type 'Rigaku (Cu) X-ray Source'
_exptl_absorpt_coefficient_mu 1.098
_exptl_absorpt_correction_T_max 1.00000
_exptl_absorpt_correction_T_min 0.59437
_exptl_absorpt_correction_type multi-scan
_exptl_absorpt_process_details
;
CrysAlisPro 1.171.42.55a (Rigaku Oxford Diffraction, 2022)
Empirical absorption correction using spherical harmonics,
implemented in SCALE3 ABSPACK scaling algorithm.
;
_exptl_crystal_colour 'clear colourless'
_exptl_crystal_density_diffrn 1.526
_exptl_crystal_description block
_exptl_crystal_F_000 632
_exptl_crystal_size_max 0.8
_exptl_crystal_size_mid 0.2
_exptl_crystal_size_min 0.2
_refine_diff_density_max 0.314
_refine_diff_density_min -0.210
_refine_diff_density_rms 0.041
_refine_ls_extinction_method none
_refine_ls_goodness_of_fit_ref 1.053
_refine_ls_hydrogen_treatment constr
_refine_ls_matrix_type full
_refine_ls_number_parameters 399
_refine_ls_number_reflns 5461
_refine_ls_number_restraints 0
_refine_ls_restrained_S_all 1.053
_refine_ls_R_factor_all 0.0396
_refine_ls_R_factor_gt 0.0384
_refine_ls_shift/su_max 0.001
_refine_ls_shift/su_mean 0.000
_refine_ls_structure_factor_coef Fsqd
_refine_ls_weighting_details 'w=1/[\s^2^(Fo^2^)+(0.0533P)^2^+0.5182P] where P=(Fo^2^+2Fc^2^)/3'
_refine_ls_weighting_scheme calc
_refine_ls_wR_factor_gt 0.1025
_refine_ls_wR_factor_ref 0.1035
_reflns_Friedel_coverage 0.000
_reflns_number_gt 5189
_reflns_number_total 5461
_reflns_threshold_expression 'I > 2\s(I)'
_cod_data_source_file d3sc02417b2.cif
_cod_data_source_block htc4_4f_2co2me_auto
_cod_depositor_comments 'Adding full bibliography for 1569486--1569506.cif.'
_cod_database_code 1569490
_shelx_shelxl_version_number 2018/3
_chemical_oxdiff_formula 'C H O F'
_shelx_space_group_comment
;
The symmetry employed for this shelxl refinement is uniquely defined
by the following loop, which should always be used as a source of
symmetry information in preference to the above space-group names.
They are only intended as comments.
;
_reflns_odcompleteness_completeness 99.64
_reflns_odcompleteness_iscentric 1
_reflns_odcompleteness_theta 66.97
_olex2_refinement_description
;
1. Fixed Uiso
 At 1.2 times of:
  All C(H) groups, All C(H,H) groups
 At 1.5 times of:
  All C(H,H,H) groups
2.a Secondary CH2 refined with riding coordinates:
 C24(H24A,H24B), C3(H3A,H3B), C10(H10A,H10B), C17(H17A,H17B)
2.b Aromatic/amide H refined with riding coordinates:
 C29(H29), C27(H27), C22(H22), C8(H8), C19(H19), C21(H21), C7(H7), C6(H6),
 C5(H5), C20(H20)
2.c Idealised Me refined as rotating group:
 C43(H43A,H43B,H43C), C39(H39A,H39B,H39C)
;
_olex2_submission_special_instructions 'No special instructions were received'
_oxdiff_exptl_absorpt_empirical_details
;
Empirical correction (ABSPACK) includes:
- Absorption correction using spherical harmonics
- Frame scaling
;
_oxdiff_exptl_absorpt_empirical_full_max 2.821
_oxdiff_exptl_absorpt_empirical_full_min 0.478

loop_
_space_group_symop_operation_xyz
'x, y, z'
'-x, -y, -z'

loop_
_atom_site_label
_atom_site_type_symbol
_atom_site_fract_x
_atom_site_fract_y
_atom_site_fract_z
_atom_site_U_iso_or_equiv
_atom_site_adp_type
_atom_site_occupancy
_atom_site_site_symmetry_order
_atom_site_calc_flag
_atom_site_refinement_flags_posn
_atom_site_refinement_flags_adp
_atom_site_refinement_flags_occupancy
_atom_site_disorder_assembly
_atom_site_disorder_group
F35 F 0.65647(8) 0.46661(7) 0.15370(7) 0.03190(18) Uani 1 1 d . . . . .
F36 F 0.33164(9) -0.00066(7) 0.04802(7) 0.0359(2) Uani 1 1 d . . . . .
F33 F 0.21909(8) 0.17109(8) -0.02601(7) 0.0359(2) Uani 1 1 d . . . . .
F34 F 0.77313(8) 0.29080(8) 0.22169(7) 0.0362(2) Uani 1 1 d . . . . .
O25 O 0.32392(9) 0.46408(8) 0.27510(8) 0.0257(2) Uani 1 1 d . . . . .
O42 O 0.82647(9) 0.38066(8) 0.59065(7) 0.0269(2) Uani 1 1 d . . . . .
O2 O 0.61983(9) 0.15488(8) 0.46875(8) 0.0264(2) Uani 1 1 d . . . . .
O16 O 0.38220(10) 0.42387(9) 0.03508(8) 0.0296(2) Uani 1 1 d . . . . .
O38 O 0.12704(10) 0.12072(10) 0.28254(9) 0.0368(2) Uani 1 1 d . . . . .
O44 O 0.82868(10) 0.53246(10) 0.50682(9) 0.0377(2) Uani 1 1 d . . . . .
O11 O 0.62862(10) 0.05589(9) 0.17674(9) 0.0334(2) Uani 1 1 d . . . . .
O40 O 0.11056(11) 0.25989(11) 0.18684(10) 0.0459(3) Uani 1 1 d . . . . .
C30 C 0.33303(12) 0.27404(11) 0.32176(10) 0.0220(2) Uani 1 1 d . . . . .
C26 C 0.40242(13) 0.39445(11) 0.32734(10) 0.0219(2) Uani 1 1 d . . . . .
C37 C 0.18011(13) 0.22096(12) 0.25623(10) 0.0247(3) Uani 1 1 d . . . . .
C1 C 0.55623(13) 0.24159(11) 0.42911(10) 0.0224(2) Uani 1 1 d . . . . .
C14 C 0.57528(13) 0.35045(12) 0.12475(10) 0.0252(3) Uani 1 1 d . . . . .
C29 C 0.41135(13) 0.20081(11) 0.37332(10) 0.0233(2) Uani 1 1 d . . . . .
H29 H 0.364387 0.120006 0.370413 0.028 Uiso 1 1 calc R U . . .
C13 C 0.63577(13) 0.26010(12) 0.16060(11) 0.0268(3) Uani 1 1 d . . . . .
C41 C 0.77096(13) 0.43418(12) 0.51390(10) 0.0248(3) Uani 1 1 d . . . . .
C28 C 0.62330(12) 0.36509(11) 0.44128(10) 0.0224(2) Uani 1 1 d . . . . .
C27 C 0.54496(13) 0.43838(11) 0.38856(10) 0.0225(2) Uani 1 1 d . . . . .
H27 H 0.590710 0.520917 0.394815 0.027 Uiso 1 1 calc R U . . .
C15 C 0.43207(13) 0.32752(12) 0.06466(10) 0.0251(3) Uani 1 1 d . . . . .
C18 C 0.23012(13) 0.56410(12) 0.07903(11) 0.0262(3) Uani 1 1 d . . . . .
C24 C 0.39930(13) 0.58046(11) 0.27024(10) 0.0245(3) Uani 1 1 d . . . . .
H24A H 0.480194 0.565977 0.242291 0.029 Uiso 1 1 calc R U . . .
H24B H 0.436718 0.641745 0.346268 0.029 Uiso 1 1 calc R U . . .
C23 C 0.29944(13) 0.63153(12) 0.19252(11) 0.0246(3) Uani 1 1 d . . . . .
C31 C 0.41590(14) 0.11417(12) 0.07603(11) 0.0280(3) Uani 1 1 d . . . . .
C4 C 0.74015(13) -0.00559(12) 0.40123(11) 0.0268(3) Uani 1 1 d . . . . .
C32 C 0.35540(13) 0.20519(12) 0.03863(10) 0.0271(3) Uani 1 1 d . . . . .
C22 C 0.28092(14) 0.75183(13) 0.23469(12) 0.0295(3) Uani 1 1 d . . . . .
H22 H 0.326770 0.796996 0.311649 0.035 Uiso 1 1 calc R U . . .
C3 C 0.74742(13) 0.13337(12) 0.44209(12) 0.0289(3) Uani 1 1 d . . . . .
H3A H 0.830770 0.173089 0.509782 0.035 Uiso 1 1 calc R U . . .
H3B H 0.758714 0.172340 0.383236 0.035 Uiso 1 1 calc R U . . .
C12 C 0.55770(14) 0.13886(12) 0.13861(11) 0.0273(3) Uani 1 1 d . . . . .
C8 C 0.66713(14) -0.20695(12) 0.25950(12) 0.0307(3) Uani 1 1 d . . . . .
H8 H 0.613910 -0.258682 0.185734 0.037 Uiso 1 1 calc R U . . .
C10 C 0.55268(14) -0.03637(12) 0.21410(11) 0.0286(3) Uani 1 1 d . . . . .
H10A H 0.493716 -0.107939 0.148552 0.034 Uiso 1 1 calc R U . . .
H10B H 0.489415 0.001866 0.252844 0.034 Uiso 1 1 calc R U . . .
C9 C 0.65724(13) -0.08199(12) 0.29299(11) 0.0266(3) Uani 1 1 d . . . . .
C19 C 0.14633(14) 0.62135(14) 0.01107(12) 0.0322(3) Uani 1 1 d . . . . .
H19 H 0.099900 0.576803 -0.065960 0.039 Uiso 1 1 calc R U . . .
C43 C 0.96293(14) 0.45005(14) 0.67073(12) 0.0334(3) Uani 1 1 d . . . . .
H43A H 1.031470 0.462847 0.630499 0.050 Uiso 1 1 calc R U . . .
H43B H 0.995900 0.402444 0.722624 0.050 Uiso 1 1 calc R U . . .
H43C H 0.953581 0.531719 0.713150 0.050 Uiso 1 1 calc R U . . .
C17 C 0.23643(13) 0.42990(12) 0.03016(11) 0.0279(3) Uani 1 1 d . . . . .
H17A H 0.202458 0.377275 0.073146 0.033 Uiso 1 1 calc R U . . .
H17B H 0.174337 0.397171 -0.048804 0.033 Uiso 1 1 calc R U . . .
C21 C 0.19590(15) 0.80708(13) 0.16548(13) 0.0346(3) Uani 1 1 d . . . . .
H21 H 0.183833 0.889262 0.195267 0.042 Uiso 1 1 calc R U . . .
C7 C 0.75350(15) -0.25715(13) 0.33215(13) 0.0344(3) Uani 1 1 d . . . . .
H7 H 0.759676 -0.342234 0.307498 0.041 Uiso 1 1 calc R U . . .
C6 C 0.82997(15) -0.18403(13) 0.43955(13) 0.0353(3) Uani 1 1 d . . . . .
H6 H 0.886232 -0.218988 0.490285 0.042 Uiso 1 1 calc R U . . .
C5 C 0.82416(14) -0.05808(13) 0.47330(12) 0.0320(3) Uani 1 1 d . . . . .
H5 H 0.878661 -0.007053 0.547003 0.038 Uiso 1 1 calc R U . . .
C20 C 0.12926(15) 0.74175(14) 0.05336(13) 0.0362(3) Uani 1 1 d . . . . .
H20 H 0.072082 0.779177 0.005555 0.043 Uiso 1 1 calc R U . . .
C39 C -0.01948(15) 0.06141(16) 0.22041(17) 0.0485(4) Uani 1 1 d . . . . .
H39A H -0.031100 0.036142 0.139800 0.073 Uiso 1 1 calc R U . . .
H39B H -0.079028 0.120723 0.236407 0.073 Uiso 1 1 calc R U . . .
H39C H -0.047740 -0.012886 0.242873 0.073 Uiso 1 1 calc R U . . .

loop_
_atom_site_aniso_label
_atom_site_aniso_U_11
_atom_site_aniso_U_22
_atom_site_aniso_U_33
_atom_site_aniso_U_23
_atom_site_aniso_U_13
_atom_site_aniso_U_12
F35 0.0290(4) 0.0248(4) 0.0391(4) 0.0100(3) 0.0082(3) 0.0011(3)
F36 0.0338(4) 0.0249(4) 0.0412(5) 0.0097(3) 0.0031(3) -0.0008(3)
F33 0.0289(4) 0.0319(4) 0.0354(4) 0.0073(3) -0.0036(3) 0.0021(3)
F34 0.0233(4) 0.0368(4) 0.0460(5) 0.0173(4) 0.0037(3) 0.0039(3)
O25 0.0213(4) 0.0251(4) 0.0318(5) 0.0147(4) 0.0038(3) 0.0058(3)
O42 0.0239(4) 0.0254(4) 0.0252(4) 0.0066(4) -0.0008(3) 0.0040(3)
O2 0.0250(4) 0.0270(4) 0.0310(5) 0.0136(4) 0.0074(4) 0.0108(4)
O16 0.0281(5) 0.0311(5) 0.0348(5) 0.0165(4) 0.0109(4) 0.0089(4)
O38 0.0237(5) 0.0355(5) 0.0477(6) 0.0216(5) 0.0004(4) 0.0001(4)
O44 0.0264(5) 0.0353(5) 0.0486(6) 0.0219(5) 0.0019(4) -0.0005(4)
O11 0.0290(5) 0.0327(5) 0.0464(6) 0.0225(4) 0.0130(4) 0.0096(4)
O40 0.0296(5) 0.0493(6) 0.0508(7) 0.0302(5) -0.0086(5) -0.0035(5)
C30 0.0210(6) 0.0239(6) 0.0205(5) 0.0061(4) 0.0055(4) 0.0055(5)
C26 0.0228(6) 0.0238(6) 0.0203(5) 0.0079(4) 0.0061(4) 0.0078(5)
C37 0.0222(6) 0.0251(6) 0.0257(6) 0.0085(5) 0.0052(5) 0.0051(5)
C1 0.0236(6) 0.0240(6) 0.0207(5) 0.0079(4) 0.0057(4) 0.0088(5)
C14 0.0272(6) 0.0230(6) 0.0251(6) 0.0067(5) 0.0094(5) 0.0029(5)
C29 0.0236(6) 0.0225(6) 0.0236(6) 0.0073(5) 0.0066(5) 0.0050(5)
C13 0.0223(6) 0.0303(6) 0.0269(6) 0.0088(5) 0.0067(5) 0.0045(5)
C41 0.0215(6) 0.0271(6) 0.0253(6) 0.0079(5) 0.0055(5) 0.0073(5)
C28 0.0210(6) 0.0248(6) 0.0203(5) 0.0058(5) 0.0052(4) 0.0055(5)
C27 0.0233(6) 0.0218(6) 0.0222(6) 0.0069(5) 0.0063(5) 0.0054(5)
C15 0.0279(6) 0.0272(6) 0.0209(6) 0.0080(5) 0.0075(5) 0.0070(5)
C18 0.0212(6) 0.0303(6) 0.0285(6) 0.0136(5) 0.0060(5) 0.0048(5)
C24 0.0235(6) 0.0240(6) 0.0252(6) 0.0109(5) 0.0039(5) 0.0038(5)
C23 0.0210(6) 0.0270(6) 0.0280(6) 0.0136(5) 0.0063(5) 0.0048(5)
C31 0.0306(7) 0.0224(6) 0.0275(6) 0.0052(5) 0.0080(5) 0.0011(5)
C4 0.0229(6) 0.0233(6) 0.0341(7) 0.0086(5) 0.0082(5) 0.0058(5)
C32 0.0251(6) 0.0294(7) 0.0218(6) 0.0048(5) 0.0033(5) 0.0033(5)
C22 0.0284(6) 0.0279(6) 0.0326(7) 0.0121(5) 0.0074(5) 0.0062(5)
C3 0.0220(6) 0.0238(6) 0.0376(7) 0.0062(5) 0.0057(5) 0.0064(5)
C12 0.0286(6) 0.0271(6) 0.0289(6) 0.0110(5) 0.0101(5) 0.0080(5)
C8 0.0301(7) 0.0245(6) 0.0343(7) 0.0059(5) 0.0089(5) 0.0034(5)
C10 0.0277(6) 0.0257(6) 0.0312(7) 0.0102(5) 0.0073(5) 0.0029(5)
C9 0.0244(6) 0.0244(6) 0.0324(7) 0.0105(5) 0.0095(5) 0.0044(5)
C19 0.0256(6) 0.0383(7) 0.0308(7) 0.0163(6) 0.0015(5) 0.0046(5)
C43 0.0242(6) 0.0349(7) 0.0327(7) 0.0072(6) -0.0021(5) 0.0056(5)
C17 0.0237(6) 0.0307(6) 0.0267(6) 0.0093(5) 0.0038(5) 0.0047(5)
C21 0.0315(7) 0.0292(7) 0.0462(8) 0.0174(6) 0.0091(6) 0.0110(5)
C7 0.0327(7) 0.0223(6) 0.0475(8) 0.0095(6) 0.0113(6) 0.0084(5)
C6 0.0309(7) 0.0299(7) 0.0457(8) 0.0155(6) 0.0068(6) 0.0107(6)
C5 0.0284(6) 0.0289(7) 0.0347(7) 0.0080(6) 0.0042(5) 0.0076(5)
C20 0.0282(7) 0.0383(8) 0.0448(8) 0.0240(7) 0.0035(6) 0.0097(6)
C39 0.0243(7) 0.0434(9) 0.0703(12) 0.0276(8) -0.0013(7) -0.0040(6)

loop_
_atom_type_symbol
_atom_type_description
_atom_type_scat_dispersion_real
_atom_type_scat_dispersion_imag
_atom_type_scat_source
C C 0.0181 0.0091 'International Tables Vol C Tables 4.2.6.8 and 6.1.1.4'
H H 0.0000 0.0000 'International Tables Vol C Tables 4.2.6.8 and 6.1.1.4'
F F 0.0727 0.0534 'International Tables Vol C Tables 4.2.6.8 and 6.1.1.4'
O O 0.0492 0.0322 'International Tables Vol C Tables 4.2.6.8 and 6.1.1.4'

loop_
_geom_angle_atom_site_label_1
_geom_angle_atom_site_label_2
_geom_angle_atom_site_label_3
_geom_angle
_geom_angle_site_symmetry_1
_geom_angle_site_symmetry_3
_geom_angle_publ_flag
C26 O25 C24 117.03(9) . . ?
C41 O42 C43 115.53(10) . . ?
C1 O2 C3 117.45(10) . . ?
C15 O16 C17 118.19(10) . . ?
C37 O38 C39 115.28(11) . . ?
C12 O11 C10 117.62(10) . . ?
C26 C30 C37 121.54(11) . . ?
C29 C30 C26 118.77(11) . . ?
C29 C30 C37 119.58(11) . . ?
O25 C26 C30 117.79(10) . . ?
O25 C26 C27 123.15(11) . . ?
C27 C26 C30 119.02(11) . . ?
O38 C37 C30 111.75(10) . . ?
O40 C37 O38 122.41(12) . . ?
O40 C37 C30 125.83(12) . . ?
O2 C1 C29 115.17(11) . . ?
O2 C1 C28 126.14(11) . . ?
C29 C1 C28 118.68(11) . . ?
F35 C14 C13 118.28(11) . . ?
F35 C14 C15 119.21(11) . . ?
C13 C14 C15 122.44(12) . . ?
C30 C29 C1 122.36(11) . . ?
C30 C29 H29 118.8 . . ?
C1 C29 H29 118.8 . . ?
F34 C13 C14 118.89(11) . . ?
F34 C13 C12 119.08(11) . . ?
C14 C13 C12 122.00(12) . . ?
O42 C41 C28 113.03(11) . . ?
O44 C41 O42 123.98(11) . . ?
O44 C41 C28 122.84(11) . . ?
C1 C28 C41 127.05(11) . . ?
C27 C28 C1 118.79(11) . . ?
C27 C28 C41 113.97(11) . . ?
C26 C27 C28 122.09(11) . . ?
C26 C27 H27 119.0 . . ?
C28 C27 H27 119.0 . . ?
O16 C15 C14 117.80(11) . . ?
O16 C15 C32 126.58(12) . . ?
C32 C15 C14 115.60(11) . . ?
C23 C18 C17 122.25(11) . . ?
C19 C18 C23 118.67(12) . . ?
C19 C18 C17 118.98(12) . . ?
O25 C24 H24A 109.9 . . ?
O25 C24 H24B 109.9 . . ?
O25 C24 C23 108.94(9) . . ?
H24A C24 H24B 108.3 . . ?
C23 C24 H24A 109.9 . . ?
C23 C24 H24B 109.9 . . ?
C18 C23 C24 122.32(11) . . ?
C22 C23 C18 119.55(11) . . ?
C22 C23 C24 118.08(11) . . ?
F36 C31 C32 117.23(12) . . ?
F36 C31 C12 120.81(12) . . ?
C32 C31 C12 121.95(12) . . ?
C9 C4 C3 122.98(11) . . ?
C5 C4 C3 117.75(12) . . ?
C5 C4 C9 119.23(12) . . ?
F33 C32 C15 120.24(12) . . ?
F33 C32 C31 117.78(11) . . ?
C31 C32 C15 121.97(12) . . ?
C23 C22 H22 119.6 . . ?
C23 C22 C21 120.88(13) . . ?
C21 C22 H22 119.6 . . ?
O2 C3 C4 110.45(10) . . ?
O2 C3 H3A 109.6 . . ?
O2 C3 H3B 109.6 . . ?
C4 C3 H3A 109.6 . . ?
C4 C3 H3B 109.6 . . ?
H3A C3 H3B 108.1 . . ?
O11 C12 C13 117.22(11) . . ?
O11 C12 C31 126.79(12) . . ?
C31 C12 C13 115.94(12) . . ?
C9 C8 H8 119.4 . . ?
C7 C8 H8 119.4 . . ?
C7 C8 C9 121.16(13) . . ?
O11 C10 H10A 109.8 . . ?
O11 C10 H10B 109.8 . . ?
O11 C10 C9 109.33(10) . . ?
H10A C10 H10B 108.3 . . ?
C9 C10 H10A 109.8 . . ?
C9 C10 H10B 109.8 . . ?
C4 C9 C10 122.66(11) . . ?
C8 C9 C4 118.71(12) . . ?
C8 C9 C10 118.56(12) . . ?
C18 C19 H19 119.2 . . ?
C20 C19 C18 121.51(13) . . ?
C20 C19 H19 119.2 . . ?
O42 C43 H43A 109.5 . . ?
O42 C43 H43B 109.5 . . ?
O42 C43 H43C 109.5 . . ?
H43A C43 H43B 109.5 . . ?
H43A C43 H43C 109.5 . . ?
H43B C43 H43C 109.5 . . ?
O16 C17 C18 109.45(10) . . ?
O16 C17 H17A 109.8 . . ?
O16 C17 H17B 109.8 . . ?
C18 C17 H17A 109.8 . . ?
C18 C17 H17B 109.8 . . ?
H17A C17 H17B 108.2 . . ?
C22 C21 H21 120.1 . . ?
C20 C21 C22 119.73(13) . . ?
C20 C21 H21 120.1 . . ?
C8 C7 H7 119.9 . . ?
C6 C7 C8 120.17(12) . . ?
C6 C7 H7 119.9 . . ?
C7 C6 H6 120.3 . . ?
C7 C6 C5 119.34(13) . . ?
C5 C6 H6 120.3 . . ?
C4 C5 C6 121.31(13) . . ?
C4 C5 H5 119.3 . . ?
C6 C5 H5 119.3 . . ?
C19 C20 H20 120.2 . . ?
C21 C20 C19 119.65(12) . . ?
C21 C20 H20 120.2 . . ?
O38 C39 H39A 109.5 . . ?
O38 C39 H39B 109.5 . . ?
O38 C39 H39C 109.5 . . ?
H39A C39 H39B 109.5 . . ?
H39A C39 H39C 109.5 . . ?
H39B C39 H39C 109.5 . . ?

loop_
_geom_bond_atom_site_label_1
_geom_bond_atom_site_label_2
_geom_bond_distance
_geom_bond_site_symmetry_2
_geom_bond_publ_flag
F35 C14 1.3445(14) . ?
F36 C31 1.3462(15) . ?
F33 C32 1.3446(15) . ?
F34 C13 1.3419(15) . ?
O25 C26 1.3624(14) . ?
O25 C24 1.4405(14) . ?
O42 C41 1.3275(15) . ?
O42 C43 1.4511(15) . ?
O2 C1 1.3723(14) . ?
O2 C3 1.4490(15) . ?
O16 C15 1.3564(15) . ?
O16 C17 1.4605(15) . ?
O38 C37 1.3365(16) . ?
O38 C39 1.4442(17) . ?
O44 C41 1.2095(16) . ?
O11 C12 1.3647(15) . ?
O11 C10 1.4514(15) . ?
O40 C37 1.1999(16) . ?
C30 C26 1.4084(17) . ?
C30 C37 1.4945(16) . ?
C30 C29 1.3892(16) . ?
C26 C27 1.3880(17) . ?
C1 C29 1.3926(17) . ?
C1 C28 1.4074(17) . ?
C14 C13 1.3735(18) . ?
C14 C15 1.3946(18) . ?
C29 H29 0.9500 . ?
C13 C12 1.3941(18) . ?
C41 C28 1.5032(16) . ?
C28 C27 1.3970(16) . ?
C27 H27 0.9500 . ?
C15 C32 1.3908(18) . ?
C18 C23 1.4052(18) . ?
C18 C19 1.3951(18) . ?
C18 C17 1.5066(18) . ?
C24 H24A 0.9900 . ?
C24 H24B 0.9900 . ?
C24 C23 1.5070(16) . ?
C23 C22 1.3904(18) . ?
C31 C32 1.3885(19) . ?
C31 C12 1.3888(19) . ?
C4 C3 1.5091(17) . ?
C4 C9 1.4066(18) . ?
C4 C5 1.3909(18) . ?
C22 H22 0.9500 . ?
C22 C21 1.3951(18) . ?
C3 H3A 0.9900 . ?
C3 H3B 0.9900 . ?
C8 H8 0.9500 . ?
C8 C9 1.3945(18) . ?
C8 C7 1.390(2) . ?
C10 H10A 0.9900 . ?
C10 H10B 0.9900 . ?
C10 C9 1.5037(18) . ?
C19 H19 0.9500 . ?
C19 C20 1.386(2) . ?
C43 H43A 0.9800 . ?
C43 H43B 0.9800 . ?
C43 H43C 0.9800 . ?
C17 H17A 0.9900 . ?
C17 H17B 0.9900 . ?
C21 H21 0.9500 . ?
C21 C20 1.383(2) . ?
C7 H7 0.9500 . ?
C7 C6 1.374(2) . ?
C6 H6 0.9500 . ?
C6 C5 1.3936(19) . ?
C5 H5 0.9500 . ?
C20 H20 0.9500 . ?
C39 H39A 0.9800 . ?
C39 H39B 0.9800 . ?
C39 H39C 0.9800 . ?

loop_
_geom_torsion_atom_site_label_1
_geom_torsion_atom_site_label_2
_geom_torsion_atom_site_label_3
_geom_torsion_atom_site_label_4
_geom_torsion
_geom_torsion_site_symmetry_1
_geom_torsion_site_symmetry_2
_geom_torsion_site_symmetry_3
_geom_torsion_site_symmetry_4
_geom_torsion_publ_flag
F35 C14 C13 F34 -0.74(18) . . . . ?
F35 C14 C13 C12 177.10(11) . . . . ?
F35 C14 C15 O16 2.00(17) . . . . ?
F35 C14 C15 C32 -179.62(11) . . . . ?
F36 C31 C32 F33 -2.38(18) . . . . ?
F36 C31 C32 C15 178.68(11) . . . . ?
F36 C31 C12 O11 1.2(2) . . . . ?
F36 C31 C12 C13 178.60(11) . . . . ?
F34 C13 C12 O11 -3.05(18) . . . . ?
F34 C13 C12 C31 179.28(11) . . . . ?
O25 C26 C27 C28 -179.91(11) . . . . ?
O25 C24 C23 C18 -59.37(15) . . . . ?
O25 C24 C23 C22 123.33(12) . . . . ?
O42 C41 C28 C1 -16.08(18) . . . . ?
O42 C41 C28 C27 158.79(10) . . . . ?
O2 C1 C29 C30 -175.66(11) . . . . ?
O2 C1 C28 C41 -10.0(2) . . . . ?
O2 C1 C28 C27 175.34(11) . . . . ?
O16 C15 C32 F33 3.0(2) . . . . ?
O16 C15 C32 C31 -178.05(12) . . . . ?
O44 C41 C28 C1 168.19(13) . . . . ?
O44 C41 C28 C27 -16.94(18) . . . . ?
O11 C10 C9 C4 69.51(15) . . . . ?
O11 C10 C9 C8 -113.80(13) . . . . ?
C30 C26 C27 C28 2.53(18) . . . . ?
C26 O25 C24 C23 170.02(10) . . . . ?
C26 C30 C37 O38 -165.42(11) . . . . ?
C26 C30 C37 O40 15.5(2) . . . . ?
C26 C30 C29 C1 -0.80(18) . . . . ?
C37 C30 C26 O25 2.95(17) . . . . ?
C37 C30 C26 C27 -179.36(11) . . . . ?
C37 C30 C29 C1 175.58(11) . . . . ?
C1 O2 C3 C4 -133.49(11) . . . . ?
C1 C28 C27 C26 1.83(18) . . . . ?
C14 C13 C12 O11 179.12(11) . . . . ?
C14 C13 C12 C31 1.45(19) . . . . ?
C14 C15 C32 F33 -175.18(11) . . . . ?
C14 C15 C32 C31 3.73(19) . . . . ?
C29 C30 C26 O25 179.26(10) . . . . ?
C29 C30 C26 C27 -3.05(17) . . . . ?
C29 C30 C37 O38 18.30(16) . . . . ?
C29 C30 C37 O40 -160.75(14) . . . . ?
C29 C1 C28 C41 169.07(11) . . . . ?
C29 C1 C28 C27 -5.57(17) . . . . ?
C13 C14 C15 O16 178.72(11) . . . . ?
C13 C14 C15 C32 -2.90(19) . . . . ?
C41 C28 C27 C26 -173.49(11) . . . . ?
C28 C1 C29 C30 5.15(18) . . . . ?
C15 O16 C17 C18 139.06(11) . . . . ?
C15 C14 C13 F34 -177.48(11) . . . . ?
C15 C14 C13 C12 0.4(2) . . . . ?
C18 C23 C22 C21 -0.84(19) . . . . ?
C18 C19 C20 C21 -0.3(2) . . . . ?
C24 O25 C26 C30 -172.90(10) . . . . ?
C24 O25 C26 C27 9.52(16) . . . . ?
C24 C23 C22 C21 176.54(12) . . . . ?
C23 C18 C19 C20 -0.7(2) . . . . ?
C23 C18 C17 O16 -64.35(15) . . . . ?
C23 C22 C21 C20 -0.2(2) . . . . ?
C32 C31 C12 O11 -178.02(12) . . . . ?
C32 C31 C12 C13 -0.61(19) . . . . ?
C22 C21 C20 C19 0.7(2) . . . . ?
C3 O2 C1 C29 130.16(11) . . . . ?
C3 O2 C1 C28 -50.73(16) . . . . ?
C3 C4 C9 C8 174.37(12) . . . . ?
C3 C4 C9 C10 -8.94(19) . . . . ?
C3 C4 C5 C6 -176.15(13) . . . . ?
C12 O11 C10 C9 -157.44(11) . . . . ?
C12 C31 C32 F33 176.85(11) . . . . ?
C12 C31 C32 C15 -2.1(2) . . . . ?
C8 C7 C6 C5 -2.4(2) . . . . ?
C10 O11 C12 C13 145.59(12) . . . . ?
C10 O11 C12 C31 -37.03(19) . . . . ?
C9 C4 C3 O2 75.76(15) . . . . ?
C9 C4 C5 C6 1.3(2) . . . . ?
C9 C8 C7 C6 0.7(2) . . . . ?
C19 C18 C23 C24 -176.03(11) . . . . ?
C19 C18 C23 C22 1.24(18) . . . . ?
C19 C18 C17 O16 119.28(12) . . . . ?
C43 O42 C41 O44 1.81(18) . . . . ?
C43 O42 C41 C28 -173.86(10) . . . . ?
C17 O16 C15 C14 -147.13(11) . . . . ?
C17 O16 C15 C32 34.68(18) . . . . ?
C17 C18 C23 C24 7.60(18) . . . . ?
C17 C18 C23 C22 -175.14(12) . . . . ?
C17 C18 C19 C20 175.81(12) . . . . ?
C7 C8 C9 C4 2.0(2) . . . . ?
C7 C8 C9 C10 -174.83(12) . . . . ?
C7 C6 C5 C4 1.4(2) . . . . ?
C5 C4 C3 O2 -106.85(13) . . . . ?
C5 C4 C9 C8 -2.99(19) . . . . ?
C5 C4 C9 C10 173.70(12) . . . . ?
C39 O38 C37 O40 0.8(2) . . . . ?
C39 O38 C37 C30 -178.26(13) . . . . ?
